data_7122560
loop_
_publ_author_name
'Wilson, Benjamin H.'
'Scott, Hayley S.'
'Qazvini, Omid T.'
'Telfer, Shane G.'
'Mathoni\`ere, Corine'
'Cl\'erac, Rodolphe'
'Kruger, Paul E.'

_publ_section_title
;
 A supramolecular porous material comprising Fe(ii) mesocates.
;
_journal_issue 95
_journal_name_full 'Chemical communications (Cambridge, England)'
_journal_page_first 13391
_journal_page_last 13394
_journal_paper_doi 10.1039/c8cc07227b
_journal_volume 54
_journal_year 2018
_chemical_formula_moiety 'C60 H54 Fe2 N24 O6, 6(B0.67 F2.67)'
_chemical_formula_sum 'C60 H54 B4 F16 Fe2 N24 O6'
_chemical_formula_weight 1666.21
_space_group_crystal_system hexagonal
_space_group_IT_number 176
_space_group_name_Hall '-P 6c'
_space_group_name_H-M_alt 'P 63/m'
_symmetry_space_group_name_Hall '-P 6c'
_symmetry_space_group_name_H-M 'P 63/m'
_atom_sites_solution_hydrogens geom
_audit_creation_date 2017-03-02
_audit_creation_method
;
Olex2 1.2
(compiled 2016.02.19 svn.r3266 for OlexSys, GUI svn.r5155)
;
_audit_update_record
;
2018-05-06 deposited with the CCDC.
2018-11-06 downloaded from the CCDC.
;
_cell_angle_alpha 90
_cell_angle_beta 90
_cell_angle_gamma 120
_cell_formula_units_Z 2
_cell_length_a 14.3872(3)
_cell_length_b 14.3872(3)
_cell_length_c 24.9442(4)
_cell_measurement_reflns_used 888
_cell_measurement_temperature 120.0(1)
_cell_measurement_theta_max 76.5140
_cell_measurement_theta_min 3.9430
_cell_volume 4471.50(15)
_computing_cell_refinement 'CrysAlisPro 1.171.38.41 (Rigaku Oxford Diffraction, 2015)'
_computing_data_collection 'CrysAlisPro 1.171.38.41 (Rigaku Oxford Diffraction, 2015)'
_computing_data_reduction 'CrysAlisPro 1.171.38.41 (Rigaku Oxford Diffraction, 2015)'
_computing_molecular_graphics 'Olex2 (Dolomanov et al., 2009)'
_computing_publication_material 'Olex2 (Dolomanov et al., 2009)'
_computing_structure_refinement 'ShelXL (Sheldrick, 2015)'
_computing_structure_solution 'ShelXT (Sheldrick, 2015)'
_diffrn_ambient_temperature 120.0(1)
_diffrn_detector 'CCD plate'
_diffrn_detector_area_resol_mean 10.6501
_diffrn_detector_type Atlas
_diffrn_measured_fraction_theta_full 0.999
_diffrn_measured_fraction_theta_max 0.989
_diffrn_measurement_device 'four-circle diffractometer'
_diffrn_measurement_device_type 'SuperNova, Dual, Cu at zero, Atlas'
_diffrn_radiation_monochromator mirror
_diffrn_radiation_probe x-ray
_diffrn_radiation_type CuK\a
_diffrn_radiation_wavelength 1.54184
_diffrn_reflns_av_R_equivalents 0.0259
_diffrn_reflns_av_unetI/netI 0.0174
_diffrn_reflns_Laue_measured_fraction_full 0.999
_diffrn_reflns_Laue_measured_fraction_max 0.989
_diffrn_reflns_limit_h_max 12
_diffrn_reflns_limit_h_min -18
_diffrn_reflns_limit_k_max 17
_diffrn_reflns_limit_k_min -18
_diffrn_reflns_limit_l_max 31
_diffrn_reflns_limit_l_min -27
_diffrn_reflns_number 15998
_diffrn_reflns_point_group_measured_fraction_full 0.999
_diffrn_reflns_point_group_measured_fraction_max 0.989
_diffrn_reflns_theta_full 67.684
_diffrn_reflns_theta_max 76.809
_diffrn_reflns_theta_min 3.544
_diffrn_source 'micro-focus sealed X-ray tube'
_diffrn_source_type 'SuperNova (Cu) X-ray Source'
_exptl_absorpt_coefficient_mu 3.379
_exptl_absorpt_correction_T_max 0.985
_exptl_absorpt_correction_T_min 0.968
_exptl_absorpt_correction_type gaussian
_exptl_absorpt_process_details 'CrysAlisPro 1.171.38.41 (Rigaku Oxford Diffraction, 2015)'
_exptl_crystal_colour 'clear violet'
_exptl_crystal_colour_lustre clear
_exptl_crystal_colour_primary violet
_exptl_crystal_density_diffrn 1.238
_exptl_crystal_density_meas ?
_exptl_crystal_density_method 'not measured'
_exptl_crystal_description prism
_exptl_crystal_F_000 1692
_exptl_crystal_preparation
'The ligand and iron (II) tetrafluoroborate were stirred in nitromethane at room temperature for 12 hours'
_exptl_crystal_recrystallization_method 'vapour diffusion of toluene into an nitromethane solution of the complex'
_exptl_crystal_size_max 0.288
_exptl_crystal_size_mid 0.106
_exptl_crystal_size_min 0.083
_exptl_transmission_factor_max 0.985
_exptl_transmission_factor_min 0.968
_refine_diff_density_max 1.413
_refine_diff_density_min -0.575
_refine_diff_density_rms 0.131
_refine_ls_extinction_method none
_refine_ls_goodness_of_fit_ref 1.100
_refine_ls_hydrogen_treatment constr
_refine_ls_matrix_type full
_refine_ls_number_parameters 176
_refine_ls_number_reflns 3198
_refine_ls_number_restraints 9
_refine_ls_restrained_S_all 1.098
_refine_ls_R_factor_all 0.0919
_refine_ls_R_factor_gt 0.0912
_refine_ls_shift/su_max 0.000
_refine_ls_shift/su_mean 0.000
_refine_ls_structure_factor_coef Fsqd
_refine_ls_weighting_details 'w=1/[\s^2^(Fo^2^)+(0.1437P)^2^+18.0914P] where P=(Fo^2^+2Fc^2^)/3'
_refine_ls_weighting_scheme calc
_refine_ls_wR_factor_gt 0.2683
_refine_ls_wR_factor_ref 0.2690
_reflns_Friedel_coverage 0.000
_reflns_number_gt 3150
_reflns_number_total 3198
_reflns_threshold_expression 'I > 2\s(I)'
_cod_data_source_file c8cc07227b2.cif
_cod_data_source_block 1
_cod_depositor_comments
;
The following automatic conversions were performed:

'_exptl_crystal_density_meas' value 'not measured' was changed to '?'
- the value is perceived as not measured.

Automatic conversion script
Id: cif_fix_values 4973 2017-02-22 13:04:09Z antanas 

 Adding full bibliography for 7122560.cif.
;
_cod_original_cell_volume 4471.49(18)
_cod_database_code 7122560
_shelx_space_group_comment
;
The symmetry employed for this shelxl refinement is uniquely defined
by the following loop, which should always be used as a source of
symmetry information in preference to the above space-group names.
They are only intended as comments.
;
_oxdiff_exptl_absorpt_empirical_full_min 0.732
_oxdiff_exptl_absorpt_empirical_full_max 1.454
_oxdiff_exptl_absorpt_empirical_details
;
Empirical correction (ABSPACK) includes:
- Absorption correction using spherical harmonics
- Frame scaling
;
_olex2_refinement_description
;
1. Fixed Uiso
 At 1.2 times of:
  All C(H) groups, All N(H) groups
 At 1.5 times of:
  All C(H,H,H) groups
2. Restrained distances
 F20-F23
 2.29 with sigma of 0.002
 F20-B26
 1.402 with sigma of 0.002
 F22-B26
 1.402 with sigma of 0.002
 B18-F21
 1.402 with sigma of 0.002
 F25-F21
 2.29 with sigma of 0.002
 F21-F24
 2.29 with sigma of 0.002
 F25-F24
 2.29 with sigma of 0.002
 F19-F24
 2.29 with sigma of 0.002
 F19-F25
 2.29 with sigma of 0.002
3. Uiso/Uaniso restraints and constraints
Uanis(F20) = Uanis(F23) = Uanis(F22) = Uanis(F19) = Uanis(B26)
Uanis(F21) = Uanis(F19) = Uanis(B18) = Uanis(F24) = Uanis(F25)
4. Others
 Fixed Sof: F19(0.66667) B26(0.33333) F24(0.33333) F22(0.33333) F23(0.33333)
 B18(0.33333) F25(0.33333) F20(0.33333) F21(0.33333)
5.a Aromatic/amide H refined with riding coordinates:
 N11(H11), C15(H15), C16(H16), C17(H17), C4(H4), C5(H5), C7(H7)
5.b Idealised Me refined as rotating group:
 C10(H10A,H10B,H10C)
;
_shelx_shelxl_version_number 2014/7
_olex2_exptl_crystal_mounting_method
'The crystal was collected on the loop and mounted directly under the cryo stream at 120 K'
_olex2_submission_special_instructions 'No special instructions were received'

loop_
_space_group_symop_operation_xyz
'x, y, z'
'-y, x-y, z'
'-x+y, -x, z'
'-x, -y, z+1/2'
'y, -x+y, z+1/2'
'x-y, x, z+1/2'
'-x, -y, -z'
'y, -x+y, -z'
'x-y, x, -z'
'x, y, -z-1/2'
'-y, x-y, -z-1/2'
'-x+y, -x, -z-1/2'

loop_
_atom_site_label
_atom_site_type_symbol
_atom_site_fract_x
_atom_site_fract_y
_atom_site_fract_z
_atom_site_U_iso_or_equiv
_atom_site_adp_type
_atom_site_occupancy
_atom_site_site_symmetry_order
_atom_site_calc_flag
_atom_site_refinement_flags_posn
_atom_site_refinement_flags_adp
_atom_site_refinement_flags_occupancy
_atom_site_disorder_assembly
_atom_site_disorder_group
Fe1 Fe 0.6667 0.3333 0.48295(4) 0.0190(3) Uani 1 3 d S T P . .
O13 O 0.8570(2) 0.3445(2) 0.35044(11) 0.0232(6) Uani 1 1 d . . . . .
N3 N 0.7393(3) 0.2720(3) 0.44187(12) 0.0203(7) Uani 1 1 d . . . . .
N11 N 0.7061(3) 0.2200(3) 0.39272(13) 0.0196(7) Uani 1 1 d . . . . .
H11 H 0.6439 0.1603 0.3901 0.024 Uiso 1 1 calc R . . . .
N2 N 0.7980(3) 0.3871(3) 0.52542(13) 0.0238(7) Uani 1 1 d . . . . .
N6 N 0.9962(4) 0.4555(4) 0.57450(17) 0.0394(10) Uani 1 1 d . . . . .
C15 C 0.7634(4) 0.2530(4) 0.2500 0.0166(10) Uani 1 2 d S T P . .
H15 H 0.8135 0.3279 0.2500 0.020 Uiso 1 2 calc RS T P . .
C14 C 0.7268(3) 0.1986(3) 0.29828(14) 0.0174(8) Uani 1 1 d . . . . .
C12 C 0.7700(3) 0.2614(3) 0.34818(15) 0.0189(8) Uani 1 1 d . . . . .
C16 C 0.6547(3) 0.0884(3) 0.29831(15) 0.0220(8) Uani 1 1 d . . . . .
H16 H 0.6291 0.0508 0.3312 0.026 Uiso 1 1 calc R . . . .
C8 C 0.8651(4) 0.3511(4) 0.50864(17) 0.0262(9) Uani 1 1 d . . . . .
C9 C 0.8269(4) 0.2808(3) 0.46155(16) 0.0241(9) Uani 1 1 d . . . . .
F19 F 1.1410(5) 0.3197(5) 0.4395(3) 0.0690(11) Uani 0.6667 1 d D . . . .
C17 C 0.6206(5) 0.0339(5) 0.2500 0.0261(12) Uani 1 2 d S T P . .
H17 H 0.5733 -0.0415 0.2500 0.031 Uiso 1 2 calc RS T P . .
C4 C 0.8296(4) 0.4531(4) 0.56753(17) 0.0304(10) Uani 1 1 d . . . . .
H4 H 0.7843 0.4779 0.5812 0.036 Uiso 1 1 calc R . . . .
C5 C 0.9282(4) 0.4858(4) 0.59141(19) 0.0357(11) Uani 1 1 d . . . . .
H5 H 0.9480 0.5324 0.6215 0.043 Uiso 1 1 calc R . . . .
C7 C 0.9626(4) 0.3857(4) 0.53391(19) 0.0348(11) Uani 1 1 d . . . . .
H7 H 1.0073 0.3588 0.5219 0.042 Uiso 1 1 calc R . . . .
C10 C 0.8863(4) 0.2284(4) 0.44089(18) 0.0305(10) Uani 1 1 d . . . . .
H10A H 0.8379 0.1656 0.4194 0.046 Uiso 1 1 calc GR . . . .
H10B H 0.9139 0.2058 0.4711 0.046 Uiso 1 1 calc GR . . . .
H10C H 0.9464 0.2793 0.4186 0.046 Uiso 1 1 calc GR . . . .
B26 B 1.1738(14) 0.309(2) 0.3900(12) 0.0690(11) Uani 0.3333 1 d D . . A 1
F24 F 1.2257(8) 0.2400(10) 0.3987(4) 0.0690(11) Uani 0.3333 1 d D . . A 2
F22 F 1.2608(9) 0.4057(12) 0.3722(7) 0.0690(11) Uani 0.3333 1 d D . . A 1
F23 F 1.2158(10) 0.2424(12) 0.3818(6) 0.0690(11) Uani 0.3333 1 d D . . A 1
B18 B 1.161(2) 0.2888(16) 0.3895(14) 0.0690(11) Uani 0.3333 1 d D . . A 2
F25 F 1.0742(6) 0.2268(8) 0.3612(3) 0.0690(11) Uani 0.3333 1 d D . . A 2
F20 F 1.0877(9) 0.2827(11) 0.3551(6) 0.0690(11) Uani 0.3333 1 d D . . A 1
F21 F 1.2278(8) 0.3905(7) 0.3672(7) 0.0690(11) Uani 0.3333 1 d D . . A 2

loop_
_atom_site_aniso_label
_atom_site_aniso_U_11
_atom_site_aniso_U_22
_atom_site_aniso_U_33
_atom_site_aniso_U_23
_atom_site_aniso_U_13
_atom_site_aniso_U_12
Fe1 0.0239(4) 0.0239(4) 0.0092(5) 0.000 0.000 0.0119(2)
O13 0.0210(14) 0.0227(14) 0.0194(14) -0.0034(11) -0.0021(11) 0.0060(11)
N3 0.0271(17) 0.0235(16) 0.0098(15) 0.0022(12) -0.0029(12) 0.0123(14)
N11 0.0214(16) 0.0204(15) 0.0130(15) -0.0029(12) -0.0004(12) 0.0075(13)
N2 0.0286(18) 0.0279(18) 0.0136(15) 0.0012(13) -0.0019(13) 0.0130(15)
N6 0.043(2) 0.054(3) 0.026(2) -0.0094(18) -0.0175(18) 0.028(2)
C15 0.016(2) 0.017(2) 0.016(2) 0.000 0.000 0.008(2)
C14 0.0175(17) 0.0187(18) 0.0159(18) 0.0012(14) -0.0012(13) 0.0089(14)
C12 0.0213(18) 0.0220(18) 0.0159(18) 0.0046(14) 0.0029(14) 0.0126(15)
C16 0.028(2) 0.0170(18) 0.0180(19) 0.0026(14) 0.0000(15) 0.0088(16)
C8 0.031(2) 0.036(2) 0.0151(18) -0.0002(17) -0.0050(16) 0.0198(19)
C9 0.032(2) 0.030(2) 0.0157(18) 0.0001(16) -0.0032(16) 0.0193(18)
F19 0.050(2) 0.081(3) 0.086(3) -0.016(2) -0.013(2) 0.040(2)
C17 0.036(3) 0.015(2) 0.019(3) 0.000 0.000 0.007(2)
C4 0.044(3) 0.032(2) 0.0159(19) -0.0041(17) -0.0048(18) 0.020(2)
C5 0.044(3) 0.043(3) 0.023(2) -0.007(2) -0.012(2) 0.024(2)
C7 0.039(3) 0.048(3) 0.025(2) -0.005(2) -0.012(2) 0.028(2)
C10 0.037(2) 0.042(3) 0.023(2) -0.0086(18) -0.0085(18) 0.027(2)
B26 0.050(2) 0.081(3) 0.086(3) -0.016(2) -0.013(2) 0.040(2)
F24 0.050(2) 0.081(3) 0.086(3) -0.016(2) -0.013(2) 0.040(2)
F22 0.050(2) 0.081(3) 0.086(3) -0.016(2) -0.013(2) 0.040(2)
F23 0.050(2) 0.081(3) 0.086(3) -0.016(2) -0.013(2) 0.040(2)
B18 0.050(2) 0.081(3) 0.086(3) -0.016(2) -0.013(2) 0.040(2)
F25 0.050(2) 0.081(3) 0.086(3) -0.016(2) -0.013(2) 0.040(2)
F20 0.050(2) 0.081(3) 0.086(3) -0.016(2) -0.013(2) 0.040(2)
F21 0.050(2) 0.081(3) 0.086(3) -0.016(2) -0.013(2) 0.040(2)

loop_
_atom_type_symbol
_atom_type_description
_atom_type_scat_dispersion_real
_atom_type_scat_dispersion_imag
_atom_type_scat_source
C C 0.0181 0.0091 'International Tables Vol C Tables 4.2.6.8 and 6.1.1.4'
H H 0.0000 0.0000 'International Tables Vol C Tables 4.2.6.8 and 6.1.1.4'
B B 0.0090 0.0039 'International Tables Vol C Tables 4.2.6.8 and 6.1.1.4'
F F 0.0727 0.0534 'International Tables Vol C Tables 4.2.6.8 and 6.1.1.4'
Fe Fe -1.1336 3.1974 'International Tables Vol C Tables 4.2.6.8 and 6.1.1.4'
N N 0.0311 0.0180 'International Tables Vol C Tables 4.2.6.8 and 6.1.1.4'
O O 0.0492 0.0322 'International Tables Vol C Tables 4.2.6.8 and 6.1.1.4'

loop_
_exptl_crystal_face_index_h
_exptl_crystal_face_index_k
_exptl_crystal_face_index_l
_exptl_crystal_face_perp_dist
5 4 1 0.0582
-5 -4 -1 0.0582
0 1 -16 0.1202
0 -1 16 0.1202
-9 6 -5 0.0413
9 -6 5 0.0413
3 5 -9 0.0691
-3 -5 9 0.0691
3 -4 -14 0.1052
-3 4 14 0.1052
0 -8 2 0.0469
0 8 -2 0.0469

loop_
_geom_angle_atom_site_label_1
_geom_angle_atom_site_label_2
_geom_angle_atom_site_label_3
_geom_angle
_geom_angle_site_symmetry_1
_geom_angle_site_symmetry_3
N3 Fe1 N3 95.19(13) 3_665 2_655
N3 Fe1 N3 95.19(13) . 2_655
N3 Fe1 N3 95.19(13) . 3_665
N2 Fe1 N3 91.35(14) 2_655 3_665
N2 Fe1 N3 80.43(14) 3_665 3_665
N2 Fe1 N3 172.45(15) 2_655 .
N2 Fe1 N3 80.43(14) 2_655 2_655
N2 Fe1 N3 172.45(15) . 3_665
N2 Fe1 N3 91.35(14) . 2_655
N2 Fe1 N3 172.45(15) 3_665 2_655
N2 Fe1 N3 91.35(14) 3_665 .
N2 Fe1 N3 80.43(14) . .
N2 Fe1 N2 93.46(14) . 2_655
N2 Fe1 N2 93.46(14) . 3_665
N2 Fe1 N2 93.46(14) 3_665 2_655
N11 N3 Fe1 125.9(3) . .
C9 N3 Fe1 117.9(3) . .
C9 N3 N11 116.2(3) . .
N3 N11 H11 119.8 . .
C12 N11 N3 120.3(3) . .
C12 N11 H11 119.8 . .
C8 N2 Fe1 114.1(3) . .
C4 N2 Fe1 128.7(3) . .
C4 N2 C8 117.2(4) . .
C5 N6 C7 116.1(4) . .
C14 C15 H15 119.9 . .
C14 C15 H15 119.9 10_556 .
C14 C15 C14 120.3(5) 10_556 .
C15 C14 C12 117.4(3) . .
C15 C14 C16 119.9(4) . .
C16 C14 C12 122.7(3) . .
O13 C12 N11 121.4(4) . .
O13 C12 C14 123.1(3) . .
N11 C12 C14 115.5(3) . .
C14 C16 H16 120.2 . .
C17 C16 C14 119.6(4) . .
C17 C16 H16 120.2 . .
N2 C8 C9 114.5(4) . .
N2 C8 C7 120.2(4) . .
C7 C8 C9 125.2(4) . .
N3 C9 C8 112.4(4) . .
N3 C9 C10 126.6(4) . .
C8 C9 C10 121.1(4) . .
C16 C17 C16 120.7(5) . 10_556
C16 C17 H17 119.6 10_556 .
C16 C17 H17 119.6 . .
N2 C4 H4 119.8 . .
N2 C4 C5 120.4(5) . .
C5 C4 H4 119.8 . .
N6 C5 C4 123.4(4) . .
N6 C5 H5 118.3 . .
C4 C5 H5 118.3 . .
N6 C7 C8 122.5(5) . .
N6 C7 H7 118.7 . .
C8 C7 H7 118.7 . .
C9 C10 H10A 109.5 . .
C9 C10 H10B 109.5 . .
C9 C10 H10C 109.5 . .
H10A C10 H10B 109.5 . .
H10A C10 H10C 109.5 . .
H10B C10 H10C 109.5 . .
F19 B26 F22 111(2) . .
F19 B26 F23 121.1(12) . .
F19 B26 F20 106(2) . .
F23 B26 F22 99(2) . .
F23 B26 F20 111(2) . .
F20 B26 F22 107.3(12) . .
F19 B18 F24 107.1(18) . .
F19 B18 F21 100(2) . .
F25 B18 F19 115(2) . .
F25 B18 F24 112(2) . .
F25 B18 F21 114.9(17) . .
F21 B18 F24 107.0(19) . .

loop_
_geom_bond_atom_site_label_1
_geom_bond_atom_site_label_2
_geom_bond_distance
_geom_bond_site_symmetry_2
Fe1 N3 1.961(4) .
Fe1 N3 1.961(4) 2_655
Fe1 N3 1.961(4) 3_665
Fe1 N2 1.957(4) .
Fe1 N2 1.957(4) 3_665
Fe1 N2 1.957(4) 2_655
O13 C12 1.226(5) .
N3 N11 1.391(4) .
N3 C9 1.298(5) .
N11 H11 0.8800 .
N11 C12 1.373(5) .
N2 C8 1.369(6) .
N2 C4 1.335(5) .
N6 C5 1.324(7) .
N6 C7 1.334(7) .
C15 H15 0.9500 .
C15 C14 1.389(4) .
C15 C14 1.389(4) 10_556
C14 C12 1.480(5) .
C14 C16 1.395(5) .
C16 H16 0.9500 .
C16 C17 1.386(5) .
C8 C9 1.465(6) .
C8 C7 1.384(6) .
C9 C10 1.486(6) .
F19 B26 1.36(4) .
F19 B18 1.40(4) .
C17 C16 1.386(5) 10_556
C17 H17 0.9500 .
C4 H4 0.9500 .
C4 C5 1.386(7) .
C5 H5 0.9500 .
C7 H7 0.9500 .
C10 H10A 0.9800 .
C10 H10B 0.9800 .
C10 H10C 0.9800 .
B26 F22 1.403(2) .
B26 F23 1.37(4) .
B26 F20 1.402(2) .
F24 B18 1.44(3) .
B18 F25 1.31(3) .
B18 F21 1.403(2) .

loop_
_geom_torsion_atom_site_label_1
_geom_torsion_atom_site_label_2
_geom_torsion_atom_site_label_3
_geom_torsion_atom_site_label_4
_geom_torsion
_geom_torsion_site_symmetry_1
_geom_torsion_site_symmetry_4
Fe1 N3 N11 C12 117.6(3) . .
Fe1 N3 C9 C8 -8.6(5) . .
Fe1 N3 C9 C10 171.5(4) . .
Fe1 N2 C8 C9 1.1(5) . .
Fe1 N2 C8 C7 177.7(4) . .
Fe1 N2 C4 C5 -177.5(4) . .
N3 N11 C12 O13 -0.2(6) . .
N3 N11 C12 C14 179.5(3) . .
N11 N3 C9 C8 170.8(3) . .
N11 N3 C9 C10 -9.1(6) . .
N2 C8 C9 N3 4.8(6) . .
N2 C8 C9 C10 -175.3(4) . .
N2 C8 C7 N6 -0.9(8) . .
N2 C4 C5 N6 0.5(8) . .
C15 C14 C12 O13 -24.7(6) . .
C15 C14 C12 N11 155.7(4) . .
C15 C14 C16 C17 0.4(7) . .
C14 C15 C14 C12 179.3(3) 10_556 .
C14 C15 C14 C16 1.2(8) 10_556 .
C14 C16 C17 C16 -2.1(9) . 10_556
C12 C14 C16 C17 -177.6(5) . .
C16 C14 C12 O13 153.4(4) . .
C16 C14 C12 N11 -26.2(5) . .
C8 N2 C4 C5 2.2(6) . .
C9 N3 N11 C12 -61.8(5) . .
C9 C8 C7 N6 175.4(5) . .
C4 N2 C8 C9 -178.7(4) . .
C4 N2 C8 C7 -2.0(6) . .
C5 N6 C7 C8 3.5(8) . .
C7 N6 C5 C4 -3.3(8) . .
C7 C8 C9 N3 -171.7(4) . .
C7 C8 C9 C10 8.2(7) . .

loop_
_exptl_oxdiff_crystal_face_indexfrac_h
_exptl_oxdiff_crystal_face_indexfrac_k
_exptl_oxdiff_crystal_face_indexfrac_l
_exptl_oxdiff_crystal_face_x
_exptl_oxdiff_crystal_face_y
_exptl_oxdiff_crystal_face_z
5.0059 4.0180 1.0445 0.6919 -0.4638 -0.4957
-5.0059 -4.0180 -1.0445 -0.6919 0.4638 0.4957
0.0268 0.9733 -16.0276 -0.3955 0.2699 -0.8749
-0.0268 -0.9733 16.0276 0.3955 -0.2699 0.8749
-9.0040 5.9836 -5.0808 0.0609 1.0256 -0.0882
9.0040 -5.9836 5.0808 -0.0609 -1.0256 0.0882
3.0198 4.9980 -8.9892 0.3909 -0.0953 -0.9463
-3.0198 -4.9980 8.9892 -0.3909 0.0953 0.9463
3.0273 -4.0256 -14.0012 -0.7251 -0.1089 -0.6428
-3.0273 4.0256 14.0012 0.7251 0.1089 0.6428
-0.0041 -8.0096 2.0006 -0.7898 -0.1165 0.5972
0.0041 8.0096 -2.0006 0.7898 0.1165 -0.5972
